data_7210441
loop_
_publ_author_name
'Patra, Ranjan'
'Titi, Hatem M.'
'Goldberg, Israel'

_publ_section_title
;
 1D, 2D and 3D coordination polymers of
 5,5&#x2032;-methylenebis(oxy)dinicotinic acid with Co(ii), Mn(ii), Cu(ii)
 and Cd(ii) ions
;
_journal_issue 36
_journal_name_full CrystEngComm
_journal_page_first 7257
_journal_paper_doi 10.1039/c3ce41169a
_journal_volume 15
_journal_year 2013
_chemical_formula_moiety 'C13 H16 Co N2 O10'
_chemical_formula_sum 'C13 H16 Co N2 O10'
_chemical_formula_weight 419.21
_chemical_name_systematic
; 
 ? 
;
_space_group_IT_number 13
_symmetry_cell_setting monoclinic
_symmetry_space_group_name_Hall '-P 2yac'
_symmetry_space_group_name_H-M 'P 1 2/n 1'
_atom_sites_solution_hydrogens geom
_atom_sites_solution_primary direct
_atom_sites_solution_secondary difmap
_audit_creation_method SHELXL-97
_cell_angle_alpha 90.00
_cell_angle_beta 97.594(2)
_cell_angle_gamma 90.00
_cell_formula_units_Z 2
_cell_length_a 8.5555(3)
_cell_length_b 6.8611(3)
_cell_length_c 12.8473(5)
_cell_measurement_reflns_used 1686
_cell_measurement_temperature 110(2)
_cell_measurement_theta_max 28.28
_cell_measurement_theta_min 2.70
_cell_volume 747.52(5)
_computing_cell_refinement 'Saint, Bruker-AXS'
_computing_data_collection 'Apex2, Bruker-AXS'
_computing_data_reduction 'Saint, Bruker-AXS'
_computing_structure_refinement 'SHELXL-97 (Sheldrick, 2008)'
_computing_structure_solution 'SHELXTL-2012 (Sheldrick, 2008)'
_diffrn_ambient_temperature 110(2)
_diffrn_detector_area_resol_mean 1.75
_diffrn_measured_fraction_theta_full 0.994
_diffrn_measured_fraction_theta_max 0.994
_diffrn_measurement_device_type 'ApexDuo, Bruker-AXS'
_diffrn_measurement_method '1.0 deg. \f and \w scans'
_diffrn_radiation_monochromator graphite
_diffrn_radiation_source 'fine-focus sealed tube'
_diffrn_radiation_type MoK\a
_diffrn_radiation_wavelength 0.71073
_diffrn_reflns_av_R_equivalents 0.0228
_diffrn_reflns_av_sigmaI/netI 0.0241
_diffrn_reflns_limit_h_max 8
_diffrn_reflns_limit_h_min -11
_diffrn_reflns_limit_k_max 8
_diffrn_reflns_limit_k_min -9
_diffrn_reflns_limit_l_max 17
_diffrn_reflns_limit_l_min -16
_diffrn_reflns_number 6750
_diffrn_reflns_theta_full 28.28
_diffrn_reflns_theta_max 28.28
_diffrn_reflns_theta_min 2.70
_diffrn_standards_number 0
_exptl_absorpt_coefficient_mu 1.213
_exptl_absorpt_correction_T_max 0.9199
_exptl_absorpt_correction_T_min 0.6762
_exptl_absorpt_correction_type multi-scan
_exptl_absorpt_process_details 'Apex2, Bruker-AXS'
_exptl_crystal_colour pink
_exptl_crystal_density_diffrn 1.862
_exptl_crystal_density_method 'not measured'
_exptl_crystal_description plate
_exptl_crystal_F_000 430
_exptl_crystal_size_max 0.35
_exptl_crystal_size_mid 0.20
_exptl_crystal_size_min 0.07
_refine_diff_density_max 0.457
_refine_diff_density_min -0.356
_refine_diff_density_rms 0.068
_refine_ls_extinction_method none
_refine_ls_goodness_of_fit_ref 1.093
_refine_ls_hydrogen_treatment constr
_refine_ls_matrix_type full
_refine_ls_number_parameters 119
_refine_ls_number_reflns 1858
_refine_ls_number_restraints 0
_refine_ls_restrained_S_all 1.093
_refine_ls_R_factor_all 0.0307
_refine_ls_R_factor_gt 0.0262
_refine_ls_shift/su_max 0.001
_refine_ls_shift/su_mean 0.000
_refine_ls_structure_factor_coef Fsqd
_refine_ls_weighting_details 'calc w=1/[\s^2^(Fo^2^)+(0.0304P)^2^+0.5507P] where P=(Fo^2^+2Fc^2^)/3'
_refine_ls_weighting_scheme calc
_refine_ls_wR_factor_gt 0.0678
_refine_ls_wR_factor_ref 0.0708
_reflns_number_gt 1686
_reflns_number_total 1858
_reflns_threshold_expression >2sigma(I)
_cod_data_source_file c3ce41169a.txt
_cod_data_source_block Compound-1
_cod_original_sg_symbol_H-M 'P 2/n'
_cod_database_code 7210441

loop_
_symmetry_equiv_pos_as_xyz
'x, y, z'
'-x+1/2, y, -z+1/2'
'-x, -y, -z'
'x-1/2, -y, z-1/2'

loop_
_atom_site_label
_atom_site_type_symbol
_atom_site_fract_x
_atom_site_fract_y
_atom_site_fract_z
_atom_site_U_iso_or_equiv
_atom_site_adp_type
_atom_site_occupancy
_atom_site_symmetry_multiplicity
_atom_site_calc_flag
_atom_site_refinement_flags
Co1 Co 0.7500 0.71833(5) 0.7500 0.00786(10) Uani 1 2 d S
O1 O 0.58849(13) 0.50333(18) 0.69202(9) 0.0139(3) Uani 1 1 d .
H1A H 0.5026 0.5435 0.6609 0.021 Uiso 1 1 d R
H1B H 0.6160 0.4178 0.6495 0.021 Uiso 1 1 d R
O2 O 0.90800(13) 0.93792(17) 0.80978(9) 0.0128(2) Uani 1 1 d .
H2A H 0.9857 0.8797 0.8405 0.019 Uiso 1 1 d R
H2B H 0.8773 1.0285 0.8469 0.019 Uiso 1 1 d R
O3 O 0.18316(15) 0.77215(18) 1.06294(10) 0.0150(3) Uani 1 1 d .
O4 O 0.16527(15) 0.73741(18) 0.88825(10) 0.0168(3) Uani 1 1 d .
O5 O 0.78978(14) 0.77207(19) 1.16694(9) 0.0154(3) Uani 1 1 d .
N1 N 0.64513(16) 0.7189(2) 0.89313(10) 0.0095(3) Uani 1 1 d .
C1 C 0.48877(19) 0.7209(2) 0.89387(12) 0.0104(3) Uani 1 1 d .
H1 H 0.4222 0.7070 0.8290 0.012 Uiso 1 1 calc R
C2 C 0.41925(19) 0.7425(2) 0.98521(13) 0.0094(3) Uani 1 1 d .
C3 C 0.5163(2) 0.7588(2) 1.08126(12) 0.0105(3) Uani 1 1 d .
H3 H 0.4729 0.7713 1.1453 0.013 Uiso 1 1 calc R
C4 C 0.6781(2) 0.7560(2) 1.07998(12) 0.0103(3) Uani 1 1 d .
C5 C 0.73829(19) 0.7357(2) 0.98536(13) 0.0109(3) Uani 1 1 d .
H5 H 0.8494 0.7336 0.9859 0.013 Uiso 1 1 calc R
C6 C 0.7500 0.8887(4) 1.2500 0.0140(5) Uani 1 2 d S
H6A H 0.6596 0.9734 1.2239 0.017 Uiso 0.50 1 calc PR
H6B H 0.8404 0.9734 1.2761 0.017 Uiso 0.50 1 calc PR
C7 C 0.2420(2) 0.7507(2) 0.97898(13) 0.0114(3) Uani 1 1 d .

loop_
_atom_site_aniso_label
_atom_site_aniso_U_11
_atom_site_aniso_U_22
_atom_site_aniso_U_33
_atom_site_aniso_U_23
_atom_site_aniso_U_13
_atom_site_aniso_U_12
Co1 0.00701(16) 0.01131(16) 0.00545(15) 0.000 0.00147(11) 0.000
O1 0.0103(6) 0.0180(6) 0.0134(6) -0.0047(5) 0.0016(5) -0.0013(5)
O2 0.0106(6) 0.0150(6) 0.0127(6) -0.0032(5) 0.0013(4) -0.0002(4)
O3 0.0140(6) 0.0162(6) 0.0166(6) 0.0009(5) 0.0080(5) 0.0007(5)
O4 0.0102(6) 0.0247(7) 0.0145(6) -0.0001(5) -0.0018(5) 0.0000(5)
O5 0.0101(6) 0.0275(7) 0.0079(6) -0.0027(5) -0.0011(5) 0.0038(5)
N1 0.0107(6) 0.0112(6) 0.0070(6) 0.0003(5) 0.0023(5) 0.0002(5)
C1 0.0100(7) 0.0114(7) 0.0095(7) 0.0007(6) 0.0002(6) 0.0000(6)
C2 0.0086(7) 0.0082(7) 0.0113(7) 0.0012(6) 0.0016(6) -0.0001(6)
C3 0.0127(8) 0.0112(8) 0.0081(7) 0.0001(6) 0.0034(6) 0.0003(6)
C4 0.0120(8) 0.0110(8) 0.0075(7) 0.0007(5) -0.0003(6) 0.0005(6)
C5 0.0091(7) 0.0131(8) 0.0106(7) 0.0005(6) 0.0017(6) 0.0002(6)
C6 0.0162(11) 0.0177(12) 0.0082(10) 0.000 0.0022(9) 0.000
C7 0.0102(7) 0.0094(8) 0.0146(8) 0.0016(6) 0.0020(6) -0.0003(6)

loop_
_atom_type_symbol
_atom_type_description
_atom_type_scat_dispersion_real
_atom_type_scat_dispersion_imag
_atom_type_scat_source
C C 0.0033 0.0016 'International Tables Vol C Tables 4.2.6.8 and 6.1.1.4'
H H 0.0000 0.0000 'International Tables Vol C Tables 4.2.6.8 and 6.1.1.4'
N N 0.0061 0.0033 'International Tables Vol C Tables 4.2.6.8 and 6.1.1.4'
O O 0.0106 0.0060 'International Tables Vol C Tables 4.2.6.8 and 6.1.1.4'
Co Co 0.3494 0.9721 'International Tables Vol C Tables 4.2.6.8 and 6.1.1.4'

loop_
_geom_angle_atom_site_label_1
_geom_angle_atom_site_label_2
_geom_angle_atom_site_label_3
_geom_angle
_geom_angle_site_symmetry_1
_geom_angle_site_symmetry_3
O1 Co1 O1 90.21(7) 2_656 .
O1 Co1 O2 178.63(5) 2_656 2_656
O1 Co1 O2 90.73(5) . 2_656
O1 Co1 O2 90.73(5) 2_656 .
O1 Co1 O2 178.63(5) . .
O2 Co1 O2 88.35(7) 2_656 .
O1 Co1 N1 88.57(5) 2_656 2_656
O1 Co1 N1 91.57(5) . 2_656
O2 Co1 N1 90.41(5) 2_656 2_656
O2 Co1 N1 89.45(5) . 2_656
O1 Co1 N1 91.57(5) 2_656 .
O1 Co1 N1 88.58(5) . .
O2 Co1 N1 89.45(5) 2_656 .
O2 Co1 N1 90.41(5) . .
N1 Co1 N1 179.80(7) 2_656 .
Co1 O1 H1A 115.9 . .
Co1 O1 H1B 119.1 . .
H1A O1 H1B 102.7 . .
Co1 O2 H2A 105.4 . .
Co1 O2 H2B 120.0 . .
H2A O2 H2B 111.9 . .
C4 O5 C6 116.67(11) . .
C1 N1 C5 118.02(14) . .
C1 N1 Co1 122.43(11) . .
C5 N1 Co1 119.26(11) . .
N1 C1 C2 123.08(15) . .
N1 C1 H1 118.5 . .
C2 C1 H1 118.5 . .
C1 C2 C3 118.85(15) . .
C1 C2 C7 119.84(14) . .
C3 C2 C7 121.30(15) . .
C4 C3 C2 117.78(15) . .
C4 C3 H3 121.1 . .
C2 C3 H3 121.1 . .
O5 C4 C3 125.22(15) . .
O5 C4 C5 114.92(15) . .
C3 C4 C5 119.86(15) . .
N1 C5 C4 122.40(15) . .
N1 C5 H5 118.8 . .
C4 C5 H5 118.8 . .
O5 C6 O5 110.9(2) . 2_657
O5 C6 H6A 109.5 . .
O5 C6 H6A 109.5 2_657 .
O5 C6 H6B 109.5 . .
O5 C6 H6B 109.5 2_657 .
H6A C6 H6B 108.0 . .
O3 C7 O4 125.55(16) . .
O3 C7 C2 118.18(15) . .
O4 C7 C2 116.26(15) . .

loop_
_geom_bond_atom_site_label_1
_geom_bond_atom_site_label_2
_geom_bond_distance
_geom_bond_site_symmetry_2
Co1 O1 2.0900(12) 2_656
Co1 O1 2.0900(12) .
Co1 O2 2.1006(11) 2_656
Co1 O2 2.1006(12) .
Co1 N1 2.1500(13) 2_656
Co1 N1 2.1500(13) .
O1 H1A 0.8354 .
O1 H1B 0.8556 .
O2 H2A 0.8299 .
O2 H2B 0.8461 .
O3 C7 1.258(2) .
O4 C7 1.263(2) .
O5 C4 1.3750(19) .
O5 C6 1.4109(18) .
N1 C1 1.339(2) .
N1 C5 1.343(2) .
C1 C2 1.392(2) .
C1 H1 0.9500 .
C2 C3 1.398(2) .
C2 C7 1.509(2) .
C3 C4 1.387(2) .
C3 H3 0.9500 .
C4 C5 1.388(2) .
C5 H5 0.9500 .
C6 O5 1.4109(18) 2_657
C6 H6A 0.9900 .
C6 H6B 0.9900 .

loop_
_geom_hbond_atom_site_label_D
_geom_hbond_atom_site_label_H
_geom_hbond_atom_site_label_A
_geom_hbond_distance_DH
_geom_hbond_distance_HA
_geom_hbond_distance_DA
_geom_hbond_angle_DHA
_geom_hbond_site_symmetry_A
O1 H1A O4 0.84 2.00 2.7865(17) 157 2_556
O1 H1B O3 0.86 1.85 2.7081(17) 177 4_665
O2 H2A O4 0.83 1.85 2.6771(17) 171 1_655
O2 H2B O3 0.85 1.91 2.7525(17) 177 3_677

loop_
_geom_torsion_atom_site_label_1
_geom_torsion_atom_site_label_2
_geom_torsion_atom_site_label_3
_geom_torsion_atom_site_label_4
_geom_torsion
_geom_torsion_site_symmetry_1
_geom_torsion_site_symmetry_3
_geom_torsion_site_symmetry_4
O1 Co1 N1 C1 -135.73(13) 2_656 . .
O1 Co1 N1 C1 -45.56(13) . . .
O2 Co1 N1 C1 45.18(13) 2_656 . .
O2 Co1 N1 C1 133.52(13) . . .
N1 Co1 N1 C1 89.66(16) 2_656 . .
O1 Co1 N1 C5 50.50(12) 2_656 . .
O1 Co1 N1 C5 140.67(12) . . .
O2 Co1 N1 C5 -128.58(12) 2_656 . .
O2 Co1 N1 C5 -40.24(12) . . .
N1 Co1 N1 C5 -84.1(4) 2_656 . .
C5 N1 C1 C2 1.0(2) . . .
Co1 N1 C1 C2 -172.85(12) . . .
N1 C1 C2 C3 -1.4(2) . . .
N1 C1 C2 C7 177.77(14) . . .
C1 C2 C3 C4 1.1(2) . . .
C7 C2 C3 C4 -178.00(14) . . .
C6 O5 C4 C3 -32.4(2) . . .
C6 O5 C4 C5 147.63(16) . . .
C2 C3 C4 O5 179.41(15) . . .
C2 C3 C4 C5 -0.6(2) . . .
C1 N1 C5 C4 -0.4(2) . . .
Co1 N1 C5 C4 173.64(12) . . .
O5 C4 C5 N1 -179.78(14) . . .
C3 C4 C5 N1 0.2(2) . . .
C4 O5 C6 O5 103.71(13) . . 2_657
C1 C2 C7 O3 -179.32(14) . . .
C3 C2 C7 O3 -0.2(2) . . .
C1 C2 C7 O4 -0.1(2) . . .
C3 C2 C7 O4 179.00(14) . . .
N1 O5 O5 N1 160.72(11) . 2_657 2_657
